data_9007438
loop_
_publ_author_name
'Jellinek, F.'

_publ_section_title
;
 The structures of the chromium sulphides
;
_journal_name_full 'Acta Crystallographica'
_journal_page_first 620
_journal_page_last 628
_journal_paper_doi 10.1107/S0365110X57002200
_journal_volume 10
_journal_year 1957
_chemical_formula_structural Cr7S8
_chemical_formula_sum 'Cr0.875 S'
_space_group_IT_number 164
_symmetry_space_group_name_Hall '-P 3 2"'
_symmetry_space_group_name_H-M 'P -3 m 1'
_cell_angle_alpha 90
_cell_angle_beta 90
_cell_angle_gamma 120
_cell_length_a 3.464
_cell_length_b 3.464
_cell_length_c 5.763
_cell_formula_units_Z 2
_cell_volume 59.887
_database_code_amcsd 0009197
_exptl_crystal_density_diffrn 4.301
_cod_original_formula_sum 'Cr.875 S'
_cod_database_code 9007438
_amcsd_formula_title Cr7S8

loop_
_space_group_symop_operation_xyz
x,y,z
-y,-x,z
y,-x+y,-z
-x,-x+y,-z
-x+y,-x,z
-x+y,y,z
-x,-y,-z
y,x,-z
-y,x-y,z
x,x-y,z
x-y,x,-z
x-y,-y,-z

loop_
_atom_site_label
_atom_site_fract_x
_atom_site_fract_y
_atom_site_fract_z
_atom_site_occupancy
Cr1 0.00000 0.00000 0.00000 1.00000
Cr2 0.00000 0.00000 0.50000 0.75000
S 0.33333 0.66667 0.25000 1.00000

loop_
_cod_related_entry_id
_cod_related_entry_database
_cod_related_entry_code
1 AMCSD 0009197
